data_4023648
loop_
_publ_author_name
'Hitoshi Harada'
'Reema K. Thalji'
'Robert G. Bergman'
'Jonathan A. Ellman'

_publ_section_title
;
 Enantioselective Intramolecular Hydroarylation of Alkenes
 via Directed C-H Bond Activation
;
_journal_name_full 'Journal of Organic Chemistry'
_journal_page_first 6772
_journal_page_last 6779
_journal_paper_doi 10.1021/jo801098z
_journal_volume 73
_journal_year 2008
_chemical_formula_moiety 'C20 H23 N O2 S '
_chemical_formula_sum 'C20 H23 N O2 S'
_chemical_formula_weight 341.47
_space_group_IT_number 4
_symmetry_cell_setting monoclinic
_symmetry_Int_Tables_number 4
_symmetry_space_group_name_Hall 'P 2yb'
_symmetry_space_group_name_H-M 'P 1 21 1'
_audit_creation_date 'Fri Dec 28 11:47:02 2007'
_audit_creation_method 'by teXsan'
_cell_angle_alpha 90
_cell_angle_beta 96.634(5)
_cell_angle_gamma 90
_cell_formula_units_Z 2
_cell_length_a 8.535(3)
_cell_length_b 5.718(2)
_cell_length_c 18.512(6)
_cell_measurement_reflns_used 1548
_cell_measurement_temperature 163.2
_cell_measurement_theta_max 24.5
_cell_measurement_theta_min 3.5
_cell_volume 897.3(5)
_computing_cell_refinement 'Bruker-AXS SAINT v6.40'
_computing_data_collection 'Bruker-AXS SMART v5.054'
_computing_data_reduction 'Bruker-AXS SAINT v6.40'
_computing_publication_material teXsan
_computing_structure_refinement teXsan
_computing_structure_solution SIR97
_diffrn_measured_fraction_theta_full 1.6546
_diffrn_measured_fraction_theta_max 1.6546
_diffrn_measurement_device_type 'Bruker SMART 1000'
_diffrn_measurement_method \w-scans
_diffrn_radiation_type 'Mo K\a'
_diffrn_radiation_wavelength 0.7107
_diffrn_reflns_av_R_equivalents 0.022
_diffrn_reflns_limit_h_max 10
_diffrn_reflns_limit_h_min 0
_diffrn_reflns_limit_k_max 6
_diffrn_reflns_limit_k_min -6
_diffrn_reflns_limit_l_max 22
_diffrn_reflns_limit_l_min -22
_diffrn_reflns_number 4210
_diffrn_reflns_theta_full 25.34
_diffrn_reflns_theta_max 25.34
_diffrn_standards_decay_% 0
_diffrn_standards_interval_count 0
_diffrn_standards_interval_time 0
_diffrn_standards_number 0
_exptl_absorpt_coefficient_mu 0.192
_exptl_absorpt_correction_T_max 0.996
_exptl_absorpt_correction_T_min 0.797
_exptl_absorpt_correction_type empirical
_exptl_absorpt_process_details 'Blessing, 1995'
_exptl_crystal_colour colorless
_exptl_crystal_density_diffrn 1.264
_exptl_crystal_density_method 'not measured'
_exptl_crystal_description bladelike
_exptl_crystal_F_000 364.00
_exptl_crystal_size_max 0.480
_exptl_crystal_size_mid 0.180
_exptl_crystal_size_min 0.020
_refine_diff_density_max 0.22
_refine_diff_density_min -0.12
_refine_ls_extinction_method none
_refine_ls_goodness_of_fit_ref 1.564
_refine_ls_hydrogen_treatment constr
_refine_ls_number_parameters 216
_refine_ls_number_reflns 2151
_refine_ls_R_factor_all 0.0620
_refine_ls_R_factor_gt 0.0380
_refine_ls_shift/su_max 0.0003
_refine_ls_structure_factor_coef F
_refine_ls_weighting_details 'w = 1/[\s^2^(Fo) + 0.00022|Fo|^2^]'
_refine_ls_weighting_scheme calc
_refine_ls_wR_factor_all 0.0442
_refine_ls_wR_factor_ref 0.0404
_reflns_number_gt 2151
_reflns_number_total 3018
_reflns_threshold_expression F^2^>3.0\s(F^2^)
_cod_data_source_file jo801098z-file001.cif
_cod_data_source_block H._Harada_hh-127-b_at_-110
_cod_original_sg_symbol_H-M 'P 21       '
_cod_original_formula_sum 'C20 H23 N O2 S '
_cod_database_code 4023648

loop_
_symmetry_equiv_pos_as_xyz
x,y,z
-x,1/2+y,-z

loop_
_atom_site_label
_atom_site_type_symbol
_atom_site_fract_x
_atom_site_fract_y
_atom_site_fract_z
_atom_site_U_iso_or_equiv
_atom_site_adp_type
_atom_site_occupancy
_atom_site_calc_flag
_atom_site_refinement_flags
_atom_site_disorder_assembly
_atom_site_disorder_group
S1 S 0.2637(1) 0.7038 0.29117(4) 0.0503(3) Uani 1.00 d . . .
O1 O 0.1378(3) 0.7493(5) 0.3377(1) 0.0645(8) Uani 1.00 d . . .
O2 O 0.3036(3) 0.0820(4) -0.0020(1) 0.0461(7) Uani 1.00 d . . .
N1 N 0.2380(3) 0.4716(5) 0.2357(1) 0.0393(8) Uani 1.00 d . . .
C1 C 0.1118(4) 0.3571(6) 0.2178(2) 0.0402(10) Uani 1.00 d . . .
C2 C -0.0423(4) 0.3811(8) 0.2502(2) 0.065(1) Uani 1.00 d . . .
C3 C 0.1161(3) 0.1797(6) 0.1590(1) 0.0361(9) Uani 1.00 d . . .
C4 C 0.0095(3) -0.0084(6) 0.1542(2) 0.0416(10) Uani 1.00 d . . .
C5 C 0.0064(4) -0.1707(6) 0.0991(2) 0.0449(10) Uani 1.00 d . . .
C6 C 0.1036(4) -0.1492(6) 0.0451(2) 0.0422(10) Uani 1.00 d . . .
C7 C 0.2052(4) 0.0359(6) 0.0494(2) 0.0377(10) Uani 1.00 d . . .
C8 C 0.2204(3) 0.1970(6) 0.1066(1) 0.0327(8) Uani 1.00 d . . .
C9 C 0.3523(3) 0.3577(6) 0.0946(2) 0.0386(9) Uani 1.00 d . . .
C10 C 0.3645(4) 0.3169(6) 0.0138(2) 0.045(1) Uani 1.00 d . . .
C11 C 0.5063(4) 0.2930(6) 0.1407(2) 0.050(1) Uani 1.00 d . . .
C12 C 0.4317(4) 0.5808(6) 0.3462(2) 0.0376(9) Uani 1.00 d . . .
C13 C 0.5781(4) 0.6806(6) 0.3391(2) 0.0449(10) Uani 1.00 d . . .
C14 C 0.7094(4) 0.5880(7) 0.3807(2) 0.048(1) Uani 1.00 d . . .
C15 C 0.6999(4) 0.4020(6) 0.4266(2) 0.045(1) Uani 1.00 d . . .
C16 C 0.5516(4) 0.3095(6) 0.4333(2) 0.0434(10) Uani 1.00 d . . .
C17 C 0.4160(4) 0.3949(5) 0.3941(2) 0.0386(9) Uani 1.00 d . . .
C18 C 0.5999(5) 0.8790(7) 0.2883(2) 0.067(1) Uani 1.00 d . . .
C19 C 0.8440(4) 0.2974(7) 0.4682(2) 0.069(1) Uani 1.00 d . . .
C20 C 0.2613(4) 0.2840(6) 0.4036(2) 0.057(1) Uani 1.00 d . . .
H1 H -0.0545 0.2524 0.2815 0.0784 Uiso 1.00 calc . . .
H2 H -0.0417 0.5226 0.2771 0.0784 Uiso 1.00 calc . . .
H3 H -0.1274 0.3834 0.2122 0.0784 Uiso 1.00 calc . . .
H4 H -0.0618 -0.0240 0.1897 0.0499 Uiso 1.00 calc . . .
H5 H -0.0639 -0.2997 0.0984 0.0539 Uiso 1.00 calc . . .
H6 H 0.1001 -0.2587 0.0064 0.0507 Uiso 1.00 calc . . .
H7 H 0.3245 0.5154 0.1031 0.0463 Uiso 1.00 calc . . .
H8 H 0.4713 0.3273 0.0042 0.0541 Uiso 1.00 calc . . .
H9 H 0.3030 0.4289 -0.0149 0.0541 Uiso 1.00 calc . . .
H10 H 0.4921 0.3018 0.1907 0.0595 Uiso 1.00 calc . . .
H11 H 0.5870 0.3986 0.1307 0.0595 Uiso 1.00 calc . . .
H12 H 0.5356 0.1382 0.1292 0.0595 Uiso 1.00 calc . . .
H13 H 0.5304 0.8596 0.2448 0.0808 Uiso 1.00 calc . . .
H14 H 0.7058 0.8805 0.2771 0.0808 Uiso 1.00 calc . . .
H15 H 0.5774 1.0227 0.3107 0.0808 Uiso 1.00 calc . . .
H16 H 0.8097 0.6563 0.3771 0.0582 Uiso 1.00 calc . . .
H17 H 0.9242 0.4130 0.4758 0.0832 Uiso 1.00 calc . . .
H18 H 0.8805 0.1710 0.4414 0.0832 Uiso 1.00 calc . . .
H19 H 0.8188 0.2421 0.5139 0.0832 Uiso 1.00 calc . . .
H20 H 0.5432 0.1833 0.4660 0.0520 Uiso 1.00 calc . . .
H21 H 0.1815 0.4005 0.4006 0.0685 Uiso 1.00 calc . . .
H22 H 0.2681 0.2098 0.4497 0.0685 Uiso 1.00 calc . . .
H23 H 0.2361 0.1711 0.3664 0.0685 Uiso 1.00 calc . . .

loop_
_atom_site_aniso_label
_atom_site_aniso_U_11
_atom_site_aniso_U_22
_atom_site_aniso_U_33
_atom_site_aniso_U_12
_atom_site_aniso_U_13
_atom_site_aniso_U_23
S1 0.0673(6) 0.0389(5) 0.0418(5) 0.0050(5) -0.0052(4) -0.0050(5)
O1 0.064(2) 0.072(2) 0.056(1) 0.014(1) 0.002(1) -0.023(1)
O2 0.041(1) 0.054(1) 0.043(1) 0.003(1) 0.005(1) -0.007(1)
N1 0.049(2) 0.037(2) 0.030(1) 0.004(1) -0.004(1) 0.000(1)
C1 0.043(2) 0.044(2) 0.032(2) 0.002(2) 0.000(1) 0.004(2)
C2 0.053(2) 0.081(3) 0.063(2) 0.001(2) 0.009(2) -0.016(2)
C3 0.036(2) 0.038(2) 0.031(2) 0.005(2) -0.009(1) 0.000(2)
C4 0.037(2) 0.051(2) 0.035(2) -0.004(2) -0.004(2) 0.009(2)
C5 0.046(2) 0.035(2) 0.050(2) -0.000(2) -0.015(2) 0.002(2)
C6 0.044(2) 0.034(2) 0.046(2) 0.007(2) -0.006(2) -0.006(2)
C7 0.033(2) 0.039(2) 0.039(2) 0.010(2) -0.004(2) 0.002(2)
C8 0.031(2) 0.032(2) 0.033(1) 0.007(2) -0.004(1) 0.001(2)
C9 0.036(2) 0.042(2) 0.036(2) 0.002(2) -0.001(1) 0.002(2)
C10 0.040(2) 0.053(2) 0.041(2) -0.003(2) -0.000(2) 0.004(2)
C11 0.041(2) 0.062(2) 0.043(2) -0.001(2) -0.006(2) 0.005(2)
C12 0.046(2) 0.034(2) 0.032(2) -0.002(2) 0.003(2) -0.004(1)
C13 0.063(2) 0.040(2) 0.032(2) -0.006(2) 0.008(2) -0.003(2)
C14 0.047(2) 0.054(2) 0.046(2) -0.011(2) 0.013(2) -0.015(2)
C15 0.054(2) 0.045(2) 0.036(2) 0.005(2) 0.002(2) -0.010(2)
C16 0.061(2) 0.036(2) 0.033(2) 0.001(2) 0.005(2) 0.003(2)
C17 0.051(2) 0.033(2) 0.032(2) -0.009(2) 0.007(2) -0.005(1)
C18 0.095(3) 0.056(2) 0.053(2) -0.016(2) 0.019(2) 0.006(2)
C19 0.066(2) 0.082(3) 0.057(2) 0.012(2) -0.007(2) -0.008(2)
C20 0.064(2) 0.049(2) 0.058(2) -0.014(2) 0.006(2) 0.001(2)

loop_
_atom_type_symbol
_atom_type_description
_atom_type_scat_dispersion_real
_atom_type_scat_dispersion_imag
_atom_type_scat_source
S S 0.125 0.123
;International Tables for Crystallography
(1992, Vol. C, Tables 4.2.6.8 and 6.1.1.1)
;
O O 0.011 0.006
;International Tables for Crystallography
(1992, Vol. C, Tables 4.2.6.8 and 6.1.1.1)
;
N N 0.006 0.003
;International Tables for Crystallography
(1992, Vol. C, Tables 4.2.6.8 and 6.1.1.1)
;
C C 0.003 0.002
;International Tables for Crystallography
(1992, Vol. C, Tables 4.2.6.8 and 6.1.1.1)
;
H H 0.000 0.000
;International Tables for Crystallography
(1992, Vol. C, Table 6.1.1.2)
;

loop_
_geom_angle_atom_site_label_1
_geom_angle_atom_site_label_2
_geom_angle_atom_site_label_3
_geom_angle
_geom_angle_site_symmetry_1
_geom_angle_site_symmetry_2
_geom_angle_site_symmetry_3
_geom_angle_publ_flag
O1 S1 N1 116.4(1) . . . ?
O1 S1 C12 108.9(1) . . . ?
N1 S1 C12 94.4(1) . . . ?
C7 O2 C10 105.8(2) . . . ?
S1 N1 C1 127.9(2) . . . ?
N1 C1 C2 126.8(3) . . . ?
N1 C1 C3 116.7(3) . . . ?
C2 C1 C3 116.5(3) . . . ?
C1 C3 C4 119.8(3) . . . ?
C1 C3 C8 122.1(3) . . . ?
C4 C3 C8 118.1(3) . . . ?
C3 C4 C5 121.3(3) . . . ?
C4 C5 C6 121.1(3) . . . ?
C5 C6 C7 117.3(3) . . . ?
O2 C7 C6 123.1(3) . . . ?
O2 C7 C8 113.0(3) . . . ?
C6 C7 C8 123.9(3) . . . ?
C3 C8 C7 118.0(3) . . . ?
C3 C8 C9 134.6(3) . . . ?
C7 C8 C9 107.4(2) . . . ?
C8 C9 C10 101.0(2) . . . ?
C8 C9 C11 112.5(2) . . . ?
C10 C9 C11 111.0(3) . . . ?
O2 C10 C9 105.9(3) . . . ?
S1 C12 C13 116.8(2) . . . ?
S1 C12 C17 121.7(2) . . . ?
C13 C12 C17 121.5(3) . . . ?
C12 C13 C14 117.8(3) . . . ?
C12 C13 C18 123.1(3) . . . ?
C14 C13 C18 119.0(3) . . . ?
C13 C14 C15 122.5(3) . . . ?
C14 C15 C16 118.1(3) . . . ?
C14 C15 C19 121.6(3) . . . ?
C16 C15 C19 120.2(3) . . . ?
C15 C16 C17 122.2(3) . . . ?
C12 C17 C16 117.7(3) . . . ?
C12 C17 C20 123.2(3) . . . ?
C16 C17 C20 119.1(3) . . . ?
C1 C2 H1 109.470 . . . no
C1 C2 H2 109.470 . . . no
C1 C2 H3 109.470 . . . no
H1 C2 H2 109.472 . . . no
H1 C2 H3 109.472 . . . no
H2 C2 H3 109.472 . . . no
C3 C4 H4 119.332 . . . no
C5 C4 H4 119.332 . . . no
C4 C5 H5 119.472 . . . no
C6 C5 H5 119.470 . . . no
C5 C6 H6 121.331 . . . no
C7 C6 H6 121.332 . . . no
C8 C9 H7 110.673 . . . no
C10 C9 H7 110.672 . . . no
C11 C9 H7 110.671 . . . no
O2 C10 H8 110.358 . . . no
O2 C10 H9 110.357 . . . no
C9 C10 H8 110.357 . . . no
C9 C10 H9 110.356 . . . no
H8 C10 H9 109.460 . . . no
C9 C11 H10 109.470 . . . no
C9 C11 H11 109.470 . . . no
C9 C11 H12 109.470 . . . no
H10 C11 H11 109.472 . . . no
H10 C11 H12 109.473 . . . no
H11 C11 H12 109.473 . . . no
C13 C14 H16 118.754 . . . no
C15 C14 H16 118.754 . . . no
C15 C16 H20 118.878 . . . no
C17 C16 H20 118.879 . . . no
C13 C18 H13 109.470 . . . no
C13 C18 H14 109.468 . . . no
C13 C18 H15 109.469 . . . no
H13 C18 H14 109.473 . . . no
H13 C18 H15 109.474 . . . no
H14 C18 H15 109.473 . . . no
C15 C19 H17 109.470 . . . no
C15 C19 H18 109.470 . . . no
C15 C19 H19 109.471 . . . no
H17 C19 H18 109.471 . . . no
H17 C19 H19 109.472 . . . no
H18 C19 H19 109.473 . . . no
C17 C20 H21 109.470 . . . no
C17 C20 H22 109.468 . . . no
C17 C20 H23 109.470 . . . no
H21 C20 H22 109.473 . . . no
H21 C20 H23 109.474 . . . no
H22 C20 H23 109.472 . . . no

loop_
_geom_bond_atom_site_label_1
_geom_bond_atom_site_label_2
_geom_bond_distance
_geom_bond_site_symmetry_1
_geom_bond_site_symmetry_2
_geom_bond_publ_flag
S1 O1 1.475(2) . . yes
S1 N1 1.677(3) . . yes
S1 C12 1.803(3) . . yes
O2 C7 1.367(4) . . yes
O2 C10 1.458(4) . . yes
N1 C1 1.271(4) . . yes
C1 C2 1.513(4) . . yes
C1 C3 1.491(4) . . yes
C3 C4 1.405(4) . . yes
C3 C8 1.394(4) . . yes
C4 C5 1.377(4) . . yes
C5 C6 1.376(4) . . yes
C6 C7 1.364(4) . . yes
C7 C8 1.398(4) . . yes
C8 C9 1.490(4) . . yes
C9 C10 1.529(4) . . yes
C9 C11 1.527(4) . . yes
C12 C13 1.393(4) . . yes
C12 C17 1.400(4) . . yes
C13 C14 1.389(4) . . yes
C13 C18 1.500(5) . . yes
C14 C15 1.370(5) . . yes
C15 C16 1.390(4) . . yes
C15 C19 1.499(5) . . yes
C16 C17 1.383(4) . . yes
C17 C20 1.493(4) . . yes
C2 H1 0.950 . . no
C2 H2 0.950 . . no
C2 H3 0.950 . . no
C4 H4 0.950 . . no
C5 H5 0.950 . . no
C6 H6 0.950 . . no
C9 H7 0.950 . . no
C10 H8 0.950 . . no
C10 H9 0.950 . . no
C11 H10 0.950 . . no
C11 H11 0.950 . . no
C11 H12 0.950 . . no
C14 H16 0.950 . . no
C16 H20 0.950 . . no
C18 H13 0.950 . . no
C18 H14 0.950 . . no
C18 H15 0.950 . . no
C19 H17 0.950 . . no
C19 H18 0.950 . . no
C19 H19 0.950 . . no
C20 H21 0.950 . . no
C20 H22 0.950 . . no
C20 H23 0.950 . . no

loop_
_geom_contact_atom_site_label_1
_geom_contact_atom_site_label_2
_geom_contact_distance
_geom_contact_site_symmetry_1
_geom_contact_site_symmetry_2
_geom_contact_publ_flag
S1 C4 3.545(3) . 1_565 ?
O1 C20 3.413(4) . 1_565 ?
O1 C19 3.590(4) . 2_656 ?
O2 C10 3.242(4) . 2_645 ?
O2 C5 3.336(4) . 2_555 ?
O2 C11 3.593(4) . 2_645 ?
C1 C5 3.531(4) . 1_565 ?
C2 C14 3.593(4) . 1_455 ?
C5 C7 3.534(4) . 2_545 ?
C5 C10 3.587(4) . 2_545 ?
C6 C7 3.491(4) . 2_545 ?
C6 C9 3.584(4) . 1_545 ?

loop_
_geom_torsion_atom_site_label_1
_geom_torsion_atom_site_label_2
_geom_torsion_atom_site_label_3
_geom_torsion_atom_site_label_4
_geom_torsion
_geom_torsion_site_symmetry_1
_geom_torsion_site_symmetry_2
_geom_torsion_site_symmetry_3
_geom_torsion_site_symmetry_4
_geom_torsion_publ_flag
S1 N1 C1 C2 -9.1(5) 1_555 1_555 1_555 1_555 yes
S1 N1 C1 C3 171.3(2) 1_555 1_555 1_555 1_555 yes
S1 C12 C13 C14 -179.7(2) 1_555 1_555 1_555 1_555 yes
S1 C12 C13 C18 -0.6(4) 1_555 1_555 1_555 1_555 yes
S1 C12 C17 C16 179.1(2) 1_555 1_555 1_555 1_555 yes
S1 C12 C17 C20 0.0(4) 1_555 1_555 1_555 1_555 yes
O1 S1 N1 C1 15.2(3) 1_555 1_555 1_555 1_555 yes
O1 S1 C12 C13 -131.3(2) 1_555 1_555 1_555 1_555 yes
O1 S1 C12 C17 48.3(3) 1_555 1_555 1_555 1_555 yes
O2 C7 C6 C5 -177.5(3) 1_555 1_555 1_555 1_555 yes
O2 C7 C8 C3 174.4(2) 1_555 1_555 1_555 1_555 yes
O2 C7 C8 C9 -4.7(3) 1_555 1_555 1_555 1_555 yes
O2 C10 C9 C8 -26.0(3) 1_555 1_555 1_555 1_555 yes
O2 C10 C9 C11 93.5(3) 1_555 1_555 1_555 1_555 yes
N1 S1 C12 C13 108.8(2) 1_555 1_555 1_555 1_555 yes
N1 S1 C12 C17 -71.5(3) 1_555 1_555 1_555 1_555 yes
N1 C1 C3 C4 156.4(3) 1_555 1_555 1_555 1_555 yes
N1 C1 C3 C8 -25.5(4) 1_555 1_555 1_555 1_555 yes
C1 N1 S1 C12 128.9(3) 1_555 1_555 1_555 1_555 yes
C1 C3 C4 C5 177.6(3) 1_555 1_555 1_555 1_555 yes
C1 C3 C8 C7 -173.6(3) 1_555 1_555 1_555 1_555 yes
C1 C3 C8 C9 5.3(5) 1_555 1_555 1_555 1_555 yes
C2 C1 C3 C4 -23.2(4) 1_555 1_555 1_555 1_555 yes
C2 C1 C3 C8 154.8(3) 1_555 1_555 1_555 1_555 yes
C3 C4 C5 C6 -2.6(5) 1_555 1_555 1_555 1_555 yes
C3 C8 C7 C6 -5.8(4) 1_555 1_555 1_555 1_555 yes
C3 C8 C9 C10 -160.2(3) 1_555 1_555 1_555 1_555 yes
C3 C8 C9 C11 81.4(4) 1_555 1_555 1_555 1_555 yes
C4 C3 C8 C7 4.5(4) 1_555 1_555 1_555 1_555 yes
C4 C3 C8 C9 -176.6(3) 1_555 1_555 1_555 1_555 yes
C4 C5 C6 C7 1.5(4) 1_555 1_555 1_555 1_555 yes
C5 C4 C3 C8 -0.5(4) 1_555 1_555 1_555 1_555 yes
C5 C6 C7 C8 2.8(4) 1_555 1_555 1_555 1_555 yes
C6 C7 O2 C10 167.7(3) 1_555 1_555 1_555 1_555 yes
C6 C7 C8 C9 175.0(3) 1_555 1_555 1_555 1_555 yes
C7 O2 C10 C9 24.3(3) 1_555 1_555 1_555 1_555 yes
C7 C8 C9 C10 18.7(3) 1_555 1_555 1_555 1_555 yes
C7 C8 C9 C11 -99.6(3) 1_555 1_555 1_555 1_555 yes
C8 C7 O2 C10 -12.6(3) 1_555 1_555 1_555 1_555 yes
C12 C13 C14 C15 1.2(5) 1_555 1_555 1_555 1_555 yes
C12 C17 C16 C15 0.0(4) 1_555 1_555 1_555 1_555 yes
C13 C12 C17 C16 -1.3(4) 1_555 1_555 1_555 1_555 yes
C13 C12 C17 C20 179.7(3) 1_555 1_555 1_555 1_555 yes
C13 C14 C15 C16 -2.4(5) 1_555 1_555 1_555 1_555 yes
C13 C14 C15 C19 177.0(3) 1_555 1_555 1_555 1_555 yes
C14 C13 C12 C17 0.7(4) 1_555 1_555 1_555 1_555 yes
C14 C15 C16 C17 1.8(4) 1_555 1_555 1_555 1_555 yes
C15 C14 C13 C18 -177.8(3) 1_555 1_555 1_555 1_555 yes
C15 C16 C17 C20 179.1(3) 1_555 1_555 1_555 1_555 yes
C17 C12 C13 C18 179.7(3) 1_555 1_555 1_555 1_555 yes
C17 C16 C15 C19 -177.7(3) 1_555 1_555 1_555 1_555 yes
